data_7063018
loop_
_publ_author_name
'Antala, Jakub'
'Schulz, Ji\<r\'i'
'C\'isa\<rov\'a, Ivana'
'\<St\<epni\<cka, Petr'

_publ_section_title
;
 Synthesis, reactivity and coordination behaviour of a ferrocene
 phosphinostibine and intramolecular interactions in its P(v) and Sb(v)
 derivatives
;
_journal_issue 12
_journal_name_full 'New Journal of Chemistry'
_journal_page_first 5107
_journal_page_last 5119
_journal_paper_doi 10.1039/D4NJ00349G
_journal_volume 48
_journal_year 2024
_chemical_formula_moiety 'C34 H40 Fe P Sb'
_chemical_formula_sum 'C34 H40 Fe P Sb'
_chemical_formula_weight 657.23
_space_group_crystal_system monoclinic
_space_group_IT_number 9
_space_group_name_Hall 'C -2yc'
_space_group_name_H-M_alt 'C 1 c 1'
_atom_sites_solution_hydrogens geom
_atom_sites_solution_primary direct
_atom_sites_solution_secondary difmap
_audit_creation_method SHELXL-2017/1
_audit_update_record
;
2023-12-20 deposited with the CCDC.	2024-02-14 downloaded from the CCDC.
;
_cell_angle_alpha 90
_cell_angle_beta 91.6150(10)
_cell_angle_gamma 90
_cell_formula_units_Z 4
_cell_length_a 7.6981(3)
_cell_length_b 57.5833(19)
_cell_length_c 6.6814(2)
_cell_measurement_reflns_used 9982
_cell_measurement_temperature 120(2)
_cell_measurement_theta_max 26.04
_cell_measurement_theta_min 2.67
_cell_volume 2960.57(18)
_computing_cell_refinement 'SAINT V8.38A (Bruker AXS Inc., 2017)'
_computing_data_collection 'Bruker Instrument Service vV6.2.6'
_computing_data_reduction 'SAINT V8.38A (Bruker AXS Inc., 2017)'
_computing_molecular_graphics 'PLATON (Spek, 2017)'
_computing_publication_material 'PLATON (Spek, 2017)'
_computing_structure_refinement 'SHELXL-2017/1 (Sheldrick, 2017)'
_computing_structure_solution 'SHELXT 2014/5 (Sheldrick, 2014)'
_diffrn_ambient_temperature 120(2)
_diffrn_measured_fraction_theta_full 0.999
_diffrn_measured_fraction_theta_max 0.998
_diffrn_measurement_device_type 'Bruker D8 VENTURE Kappa Duo PHOTON 100 CMOS'
_diffrn_measurement_method '\f and \w scans'
_diffrn_radiation_monochromator 'Quazar Mo multilayer optic'
_diffrn_radiation_source 'I\mS micro-focus sealed tube'
_diffrn_radiation_type MoK\a
_diffrn_radiation_wavelength 0.71073
_diffrn_reflns_av_R_equivalents 0.0309
_diffrn_reflns_av_unetI/netI 0.0304
_diffrn_reflns_Laue_measured_fraction_full 0.999
_diffrn_reflns_Laue_measured_fraction_max 0.998
_diffrn_reflns_limit_h_max 9
_diffrn_reflns_limit_h_min -9
_diffrn_reflns_limit_k_max 70
_diffrn_reflns_limit_k_min -68
_diffrn_reflns_limit_l_max 8
_diffrn_reflns_limit_l_min -8
_diffrn_reflns_number 23922
_diffrn_reflns_point_group_measured_fraction_full 0.989
_diffrn_reflns_point_group_measured_fraction_max 0.984
_diffrn_reflns_theta_full 25.242
_diffrn_reflns_theta_max 26.039
_diffrn_reflns_theta_min 2.670
_exptl_absorpt_coefficient_mu 1.478
_exptl_absorpt_correction_T_max 0.95
_exptl_absorpt_correction_T_min 0.81
_exptl_absorpt_correction_type numerical
_exptl_absorpt_process_details 'SADABS-2016/2 - Bruker AXS'
_exptl_crystal_colour orange
_exptl_crystal_density_diffrn 1.475
_exptl_crystal_description plate
_exptl_crystal_F_000 1344
_exptl_crystal_size_max 0.19
_exptl_crystal_size_mid 0.11
_exptl_crystal_size_min 0.03
_refine_diff_density_max 0.530
_refine_diff_density_min -0.373
_refine_diff_density_rms 0.055
_refine_ls_abs_structure_details
;
 Flack x determined using 2592 quotients [(I+)-(I-)]/[(I+)+(I-)]
 (Parsons, Flack and Wagner, Acta Cryst. B69 (2013) 249-259).
;
_refine_ls_abs_structure_Flack 0.015(6)
_refine_ls_extinction_method none
_refine_ls_goodness_of_fit_ref 1.061
_refine_ls_hydrogen_treatment constr
_refine_ls_matrix_type full
_refine_ls_number_parameters 334
_refine_ls_number_reflns 5771
_refine_ls_number_restraints 2
_refine_ls_restrained_S_all 1.060
_refine_ls_R_factor_all 0.0206
_refine_ls_R_factor_gt 0.0188
_refine_ls_shift/su_max 0.002
_refine_ls_shift/su_mean 0.000
_refine_ls_structure_factor_coef Fsqd
_refine_ls_weighting_details 'w=1/[\s^2^(Fo^2^)+(0.0181P)^2^+0.0606P] where P=(Fo^2^+2Fc^2^)/3'
_refine_ls_weighting_scheme calc
_refine_ls_wR_factor_gt 0.0384
_refine_ls_wR_factor_ref 0.0387
_reflns_Friedel_coverage 0.959
_reflns_Friedel_fraction_full 0.979
_reflns_Friedel_fraction_max 0.969
_reflns_number_gt 5547
_reflns_number_total 5771
_reflns_threshold_expression 'I > 2\s(I)'
_cod_data_source_file d4nj00349g3.cif
_cod_data_source_block js470
_cod_depositor_comments 'Adding full bibliography for 7063018--7063034.cif.'
_cod_original_sg_symbol_H-M 'C c'
_cod_database_code 7063018
_shelx_space_group_comment
;
The symmetry employed for this shelxl refinement is uniquely defined
by the following loop, which should always be used as a source of
symmetry information in preference to the above space-group names.
They are only intended as comments.
;
_shelx_estimated_absorpt_t_min 0.767
_shelx_estimated_absorpt_t_max 0.957

loop_
_space_group_symop_operation_xyz
'x, y, z'
'x, -y, z+1/2'
'x+1/2, y+1/2, z'
'x+1/2, -y+1/2, z+1/2'

loop_
_atom_site_label
_atom_site_type_symbol
_atom_site_fract_x
_atom_site_fract_y
_atom_site_fract_z
_atom_site_U_iso_or_equiv
_atom_site_adp_type
_atom_site_occupancy
_atom_site_site_symmetry_order
_atom_site_calc_flag
_atom_site_refinement_flags_posn
_atom_site_refinement_flags_adp
_atom_site_refinement_flags_occupancy
_atom_site_disorder_assembly
_atom_site_disorder_group
Sb Sb 0.33432(3) 0.58129(2) 0.15389(3) 0.01419(6) Uani 1 1 d . . . . .
Fe Fe 0.48589(6) 0.62294(2) 0.54626(7) 0.01065(10) Uani 1 1 d . . . . .
P P 0.63206(11) 0.67987(2) 0.59977(13) 0.01110(18) Uani 1 1 d . . . . .
C1 C 0.5193(4) 0.59437(5) 0.3675(5) 0.0144(7) Uani 1 1 d . . . . .
C2 C 0.5408(5) 0.58825(5) 0.5746(5) 0.0154(7) Uani 1 1 d . . . . .
H2 H 0.473911 0.577088 0.643376 0.019 Uiso 1 1 calc R U . . .
C3 C 0.6782(5) 0.60158(6) 0.6595(5) 0.0173(8) Uani 1 1 d . . . . .
H3 H 0.719501 0.600906 0.794668 0.021 Uiso 1 1 calc R U . . .
C4 C 0.7440(4) 0.61622(6) 0.5074(5) 0.0176(8) Uani 1 1 d . . . . .
H4 H 0.836768 0.627010 0.522648 0.021 Uiso 1 1 calc R U . . .
C5 C 0.6452(5) 0.61170(6) 0.3287(5) 0.0167(7) Uani 1 1 d . . . . .
H5 H 0.660971 0.619081 0.203389 0.020 Uiso 1 1 calc R U . . .
C6 C 0.4614(4) 0.65784(5) 0.6059(5) 0.0111(7) Uani 1 1 d . . . . .
C7 C 0.3610(4) 0.65118(5) 0.4312(5) 0.0145(7) Uani 1 1 d . . . . .
H7 H 0.374309 0.657149 0.299962 0.017 Uiso 1 1 calc R U . . .
C8 C 0.2381(4) 0.63413(6) 0.4876(6) 0.0166(8) Uani 1 1 d . . . . .
H8 H 0.154274 0.626945 0.400863 0.020 Uiso 1 1 calc R U . . .
C9 C 0.2618(4) 0.62967(6) 0.6947(5) 0.0162(7) Uani 1 1 d . . . . .
H9 H 0.197778 0.618881 0.770987 0.019 Uiso 1 1 calc R U . . .
C10 C 0.3988(4) 0.64425(6) 0.7687(5) 0.0146(7) Uani 1 1 d . . . . .
H10 H 0.441526 0.644864 0.903403 0.018 Uiso 1 1 calc R U . . .
C11 C 0.7219(4) 0.67911(5) 0.8604(5) 0.0123(7) Uani 1 1 d . . . . .
H11 H 0.623397 0.678519 0.954700 0.015 Uiso 1 1 calc R U . . .
C12 C 0.8302(4) 0.70102(6) 0.9048(5) 0.0155(7) Uani 1 1 d . . . . .
H12A H 0.922876 0.702295 0.805625 0.019 Uiso 1 1 calc R U . . .
H12B H 0.754686 0.714876 0.890313 0.019 Uiso 1 1 calc R U . . .
C13 C 0.9126(5) 0.70066(5) 1.1152(5) 0.0174(7) Uani 1 1 d . . . . .
H13A H 0.987485 0.714507 1.133798 0.021 Uiso 1 1 calc R U . . .
H13B H 0.819935 0.701418 1.214783 0.021 Uiso 1 1 calc R U . . .
C14 C 1.0209(5) 0.67883(6) 1.1518(5) 0.0196(8) Uani 1 1 d . . . . .
H14A H 1.123776 0.679190 1.066174 0.024 Uiso 1 1 calc R U . . .
H14B H 1.062555 0.678439 1.293307 0.024 Uiso 1 1 calc R U . . .
C15 C 0.9152(5) 0.65716(6) 1.1056(6) 0.0196(8) Uani 1 1 d . . . . .
H15A H 0.820719 0.655845 1.202506 0.023 Uiso 1 1 calc R U . . .
H15B H 0.990692 0.643329 1.121632 0.023 Uiso 1 1 calc R U . . .
C16 C 0.8369(5) 0.65758(6) 0.8944(5) 0.0166(7) Uani 1 1 d . . . . .
H16A H 0.766497 0.643389 0.871451 0.020 Uiso 1 1 calc R U . . .
H16B H 0.931416 0.657611 0.796901 0.020 Uiso 1 1 calc R U . . .
C17 C 0.4987(4) 0.70697(5) 0.6005(5) 0.0116(7) Uani 1 1 d . . . . .
H17 H 0.581849 0.720068 0.625559 0.014 Uiso 1 1 calc R U . . .
C18 C 0.4146(4) 0.71129(5) 0.3938(5) 0.0131(7) Uani 1 1 d . . . . .
H18A H 0.505724 0.711348 0.292220 0.016 Uiso 1 1 calc R U . . .
H18B H 0.333039 0.698462 0.360910 0.016 Uiso 1 1 calc R U . . .
C19 C 0.3166(4) 0.73427(5) 0.3846(5) 0.0157(7) Uani 1 1 d . . . . .
H19A H 0.400037 0.747249 0.401498 0.019 Uiso 1 1 calc R U . . .
H19B H 0.257891 0.735907 0.251537 0.019 Uiso 1 1 calc R U . . .
C20 C 0.1819(5) 0.73565(6) 0.5468(5) 0.0179(8) Uani 1 1 d . . . . .
H20A H 0.125408 0.751089 0.542263 0.022 Uiso 1 1 calc R U . . .
H20B H 0.091233 0.723742 0.521322 0.022 Uiso 1 1 calc R U . . .
C21 C 0.2648(5) 0.73182(6) 0.7524(5) 0.0185(8) Uani 1 1 d . . . . .
H21A H 0.173614 0.731933 0.854008 0.022 Uiso 1 1 calc R U . . .
H21B H 0.346634 0.744660 0.783773 0.022 Uiso 1 1 calc R U . . .
C22 C 0.3626(4) 0.70863(6) 0.7626(5) 0.0163(7) Uani 1 1 d . . . . .
H22A H 0.420587 0.707009 0.895966 0.020 Uiso 1 1 calc R U . . .
H22B H 0.278548 0.695721 0.745673 0.020 Uiso 1 1 calc R U . . .
C23 C 0.5040(5) 0.55475(5) 0.0469(5) 0.0134(7) Uani 1 1 d . . . . .
C24 C 0.6668(5) 0.55040(6) 0.1348(5) 0.0187(8) Uani 1 1 d . . . . .
H24 H 0.712375 0.560759 0.233739 0.022 Uiso 1 1 calc R U . . .
C25 C 0.7636(5) 0.53123(6) 0.0807(5) 0.0207(8) Uani 1 1 d . . . . .
H25 H 0.874976 0.528540 0.141033 0.025 Uiso 1 1 calc R U . . .
C26 C 0.6965(5) 0.51610(6) -0.0616(5) 0.0195(8) Uani 1 1 d . . . . .
H26 H 0.760255 0.502617 -0.095901 0.023 Uiso 1 1 calc R U . . .
C27 C 0.5376(6) 0.52042(7) -0.1543(6) 0.0213(9) Uani 1 1 d . . . . .
H27 H 0.494084 0.510153 -0.255159 0.026 Uiso 1 1 calc R U . . .
C28 C 0.4413(5) 0.53957(6) -0.1015(5) 0.0161(8) Uani 1 1 d . . . . .
H28 H 0.332013 0.542451 -0.166276 0.019 Uiso 1 1 calc R U . . .
C29 C 0.2051(5) 0.55808(6) 0.3554(5) 0.0147(7) Uani 1 1 d . . . . .
C30 C 0.2509(5) 0.53468(6) 0.3710(6) 0.0176(8) Uani 1 1 d . . . . .
H30 H 0.344940 0.528856 0.296863 0.021 Uiso 1 1 calc R U . . .
C31 C 0.1596(5) 0.51979(7) 0.4949(6) 0.0175(9) Uani 1 1 d . . . . .
H31 H 0.189951 0.503819 0.503035 0.021 Uiso 1 1 calc R U . . .
C32 C 0.0258(5) 0.52828(6) 0.6047(6) 0.0222(8) Uani 1 1 d . . . . .
H32 H -0.034923 0.518185 0.690836 0.027 Uiso 1 1 calc R U . . .
C33 C -0.0215(5) 0.55137(6) 0.5914(6) 0.0250(9) Uani 1 1 d . . . . .
H33 H -0.114521 0.557109 0.667742 0.030 Uiso 1 1 calc R U . . .
C34 C 0.0674(5) 0.56621(6) 0.4659(5) 0.0216(8) Uani 1 1 d . . . . .
H34 H 0.033793 0.582049 0.455676 0.026 Uiso 1 1 calc R U . . .

loop_
_atom_site_aniso_label
_atom_site_aniso_U_11
_atom_site_aniso_U_22
_atom_site_aniso_U_33
_atom_site_aniso_U_23
_atom_site_aniso_U_13
_atom_site_aniso_U_12
Sb 0.01816(11) 0.00979(9) 0.01445(10) 0.00017(10) -0.00236(7) 0.00098(11)
Fe 0.0115(2) 0.0070(2) 0.0134(2) -0.00041(18) -0.00150(19) 0.00090(19)
P 0.0111(4) 0.0092(4) 0.0130(4) 0.0000(3) -0.0009(3) 0.0010(3)
C1 0.0185(19) 0.0080(16) 0.0167(18) -0.0031(13) 0.0007(14) 0.0010(14)
C2 0.0212(19) 0.0068(15) 0.0183(18) 0.0012(13) 0.0005(15) 0.0029(13)
C3 0.0196(19) 0.0125(17) 0.0194(19) -0.0017(14) -0.0070(15) 0.0073(14)
C4 0.0118(18) 0.0145(17) 0.027(2) -0.0071(14) 0.0016(15) 0.0036(14)
C5 0.0187(19) 0.0135(17) 0.0182(19) -0.0022(13) 0.0050(15) 0.0017(14)
C6 0.0119(17) 0.0061(15) 0.0150(18) -0.0017(12) -0.0029(14) 0.0018(13)
C7 0.0169(19) 0.0106(16) 0.0156(18) 0.0019(13) -0.0047(15) 0.0021(14)
C8 0.0110(18) 0.0128(17) 0.026(2) -0.0042(14) -0.0054(15) 0.0020(14)
C9 0.0107(17) 0.0109(17) 0.027(2) -0.0009(14) 0.0047(15) -0.0010(14)
C10 0.0151(19) 0.0141(18) 0.0145(19) -0.0025(13) -0.0014(15) 0.0033(14)
C11 0.0126(17) 0.0095(15) 0.0148(18) 0.0013(13) -0.0018(14) 0.0015(13)
C12 0.0153(18) 0.0137(17) 0.0174(19) 0.0024(13) -0.0041(14) -0.0030(14)
C13 0.0179(18) 0.0128(17) 0.0211(19) -0.0006(13) -0.0047(15) -0.0038(14)
C14 0.0172(19) 0.0234(19) 0.0178(19) 0.0031(14) -0.0071(15) -0.0008(15)
C15 0.0224(19) 0.0135(17) 0.022(2) 0.0023(14) -0.0075(15) 0.0024(15)
C16 0.0171(18) 0.0121(16) 0.0201(19) 0.0005(13) -0.0051(15) 0.0011(14)
C17 0.0131(17) 0.0062(14) 0.0153(18) -0.0006(12) -0.0038(14) -0.0005(13)
C18 0.0162(18) 0.0114(17) 0.0117(17) 0.0012(13) -0.0003(14) -0.0017(14)
C19 0.0169(18) 0.0116(16) 0.0183(19) 0.0054(14) -0.0051(15) 0.0011(14)
C20 0.0156(18) 0.0136(17) 0.024(2) 0.0019(14) -0.0026(15) 0.0053(14)
C21 0.0195(19) 0.0155(17) 0.021(2) -0.0017(14) 0.0017(16) 0.0045(15)
C22 0.0194(19) 0.0145(17) 0.0149(19) 0.0010(13) -0.0026(15) 0.0040(14)
C23 0.0175(18) 0.0109(16) 0.0120(17) -0.0002(14) 0.0029(14) -0.0012(14)
C24 0.020(2) 0.0172(18) 0.0190(19) -0.0022(14) 0.0022(15) -0.0066(15)
C25 0.0165(19) 0.0222(19) 0.024(2) 0.0033(15) 0.0025(16) 0.0006(15)
C26 0.024(2) 0.0128(17) 0.0224(19) 0.0011(14) 0.0106(16) 0.0007(14)
C27 0.032(2) 0.017(2) 0.015(2) -0.0039(15) 0.0055(18) -0.0065(17)
C28 0.020(2) 0.0139(19) 0.0144(19) 0.0010(14) 0.0019(15) -0.0023(15)
C29 0.0145(18) 0.0164(18) 0.0131(18) -0.0007(14) -0.0027(15) -0.0017(14)
C30 0.019(2) 0.0166(19) 0.017(2) -0.0034(15) 0.0012(16) 0.0016(15)
C31 0.020(2) 0.0138(19) 0.019(2) -0.0006(15) -0.0016(16) -0.0001(16)
C32 0.016(2) 0.026(2) 0.025(2) -0.0003(15) 0.0031(16) -0.0085(15)
C33 0.0160(19) 0.027(2) 0.032(2) -0.0009(17) 0.0089(17) 0.0010(16)
C34 0.0183(19) 0.0179(18) 0.028(2) -0.0043(15) 0.0003(16) 0.0054(15)

loop_
_atom_type_symbol
_atom_type_description
_atom_type_scat_dispersion_real
_atom_type_scat_dispersion_imag
_atom_type_scat_source
C C 0.0033 0.0016 'International Tables Vol C Tables 4.2.6.8 and 6.1.1.4'
H H 0.0000 0.0000 'International Tables Vol C Tables 4.2.6.8 and 6.1.1.4'
Fe Fe 0.3463 0.8444 'International Tables Vol C Tables 4.2.6.8 and 6.1.1.4'
P P 0.1023 0.0942 'International Tables Vol C Tables 4.2.6.8 and 6.1.1.4'
Sb Sb -0.5866 1.5461 'International Tables Vol C Tables 4.2.6.8 and 6.1.1.4'

loop_
_geom_angle_atom_site_label_1
_geom_angle_atom_site_label_2
_geom_angle_atom_site_label_3
_geom_angle
_geom_angle_site_symmetry_1
_geom_angle_site_symmetry_3
_geom_angle_publ_flag
C1 Sb C23 94.22(13) . . ?
C1 Sb C29 96.46(13) . . ?
C23 Sb C29 93.57(13) . . ?
C7 Fe C5 105.85(14) . . ?
C7 Fe C8 40.88(13) . . ?
C5 Fe C8 122.86(15) . . ?
C7 Fe C4 123.67(14) . . ?
C5 Fe C4 40.76(14) . . ?
C8 Fe C4 160.09(14) . . ?
C7 Fe C2 155.56(14) . . ?
C5 Fe C2 68.22(14) . . ?
C8 Fe C2 120.99(14) . . ?
C4 Fe C2 68.24(14) . . ?
C7 Fe C9 68.64(14) . . ?
C5 Fe C9 159.75(14) . . ?
C8 Fe C9 40.44(14) . . ?
C4 Fe C9 158.32(14) . . ?
C2 Fe C9 108.28(14) . . ?
C7 Fe C3 161.59(14) . . ?
C5 Fe C3 68.25(14) . . ?
C8 Fe C3 156.99(14) . . ?
C4 Fe C3 40.65(14) . . ?
C2 Fe C3 40.28(13) . . ?
C9 Fe C3 122.87(14) . . ?
C7 Fe C1 119.16(14) . . ?
C5 Fe C1 40.66(13) . . ?
C8 Fe C1 105.84(14) . . ?
C4 Fe C1 68.73(13) . . ?
C2 Fe C1 40.90(13) . . ?
C9 Fe C1 123.62(14) . . ?
C3 Fe C1 68.51(13) . . ?
C7 Fe C10 68.57(14) . . ?
C5 Fe C10 157.33(14) . . ?
C8 Fe C10 68.16(15) . . ?
C4 Fe C10 122.82(14) . . ?
C2 Fe C10 125.87(14) . . ?
C9 Fe C10 40.64(13) . . ?
C3 Fe C10 109.75(14) . . ?
C1 Fe C10 161.48(14) . . ?
C7 Fe C6 41.08(13) . . ?
C5 Fe C6 120.63(13) . . ?
C8 Fe C6 68.83(13) . . ?
C4 Fe C6 107.66(13) . . ?
C2 Fe C6 162.43(13) . . ?
C9 Fe C6 68.84(13) . . ?
C3 Fe C6 125.62(13) . . ?
C1 Fe C6 155.29(13) . . ?
C10 Fe C6 40.81(13) . . ?
C6 P C11 102.21(15) . . ?
C6 P C17 100.64(15) . . ?
C11 P C17 101.97(14) . . ?
C5 C1 C2 106.7(3) . . ?
C5 C1 Fe 68.94(19) . . ?
C2 C1 Fe 69.41(18) . . ?
C5 C1 Sb 125.1(2) . . ?
C2 C1 Sb 128.2(2) . . ?
Fe C1 Sb 125.60(16) . . ?
C3 C2 C1 108.6(3) . . ?
C3 C2 Fe 69.97(18) . . ?
C1 C2 Fe 69.69(18) . . ?
C3 C2 H2 125.7 . . ?
C1 C2 H2 125.7 . . ?
Fe C2 H2 126.2 . . ?
C2 C3 C4 108.2(3) . . ?
C2 C3 Fe 69.75(19) . . ?
C4 C3 Fe 69.51(19) . . ?
C2 C3 H3 125.9 . . ?
C4 C3 H3 125.9 . . ?
Fe C3 H3 126.4 . . ?
C5 C4 C3 107.3(3) . . ?
C5 C4 Fe 69.09(19) . . ?
C3 C4 Fe 69.84(19) . . ?
C5 C4 H4 126.3 . . ?
C3 C4 H4 126.3 . . ?
Fe C4 H4 126.3 . . ?
C1 C5 C4 109.1(3) . . ?
C1 C5 Fe 70.40(19) . . ?
C4 C5 Fe 70.15(19) . . ?
C1 C5 H5 125.4 . . ?
C4 C5 H5 125.4 . . ?
Fe C5 H5 125.6 . . ?
C10 C6 C7 106.6(3) . . ?
C10 C6 P 130.8(3) . . ?
C7 C6 P 122.6(2) . . ?
C10 C6 Fe 69.44(17) . . ?
C7 C6 Fe 68.38(17) . . ?
P C6 Fe 127.13(17) . . ?
C8 C7 C6 108.4(3) . . ?
C8 C7 Fe 69.99(19) . . ?
C6 C7 Fe 70.55(18) . . ?
C8 C7 H7 125.8 . . ?
C6 C7 H7 125.8 . . ?
Fe C7 H7 125.3 . . ?
C9 C8 C7 108.5(3) . . ?
C9 C8 Fe 70.2(2) . . ?
C7 C8 Fe 69.13(19) . . ?
C9 C8 H8 125.8 . . ?
C7 C8 H8 125.8 . . ?
Fe C8 H8 126.5 . . ?
C8 C9 C10 107.8(3) . . ?
C8 C9 Fe 69.4(2) . . ?
C10 C9 Fe 69.81(19) . . ?
C8 C9 H9 126.1 . . ?
C10 C9 H9 126.1 . . ?
Fe C9 H9 126.3 . . ?
C9 C10 C6 108.6(3) . . ?
C9 C10 Fe 69.55(19) . . ?
C6 C10 Fe 69.74(18) . . ?
C9 C10 H10 125.7 . . ?
C6 C10 H10 125.7 . . ?
Fe C10 H10 126.6 . . ?
C12 C11 C16 109.1(3) . . ?
C12 C11 P 110.3(2) . . ?
C16 C11 P 110.8(2) . . ?
C12 C11 H11 108.9 . . ?
C16 C11 H11 108.9 . . ?
P C11 H11 108.9 . . ?
C13 C12 C11 112.1(3) . . ?
C13 C12 H12A 109.2 . . ?
C11 C12 H12A 109.2 . . ?
C13 C12 H12B 109.2 . . ?
C11 C12 H12B 109.2 . . ?
H12A C12 H12B 107.9 . . ?
C14 C13 C12 111.8(3) . . ?
C14 C13 H13A 109.3 . . ?
C12 C13 H13A 109.3 . . ?
C14 C13 H13B 109.3 . . ?
C12 C13 H13B 109.3 . . ?
H13A C13 H13B 107.9 . . ?
C15 C14 C13 110.9(3) . . ?
C15 C14 H14A 109.4 . . ?
C13 C14 H14A 109.4 . . ?
C15 C14 H14B 109.4 . . ?
C13 C14 H14B 109.4 . . ?
H14A C14 H14B 108.0 . . ?
C14 C15 C16 111.9(3) . . ?
C14 C15 H15A 109.2 . . ?
C16 C15 H15A 109.2 . . ?
C14 C15 H15B 109.2 . . ?
C16 C15 H15B 109.2 . . ?
H15A C15 H15B 107.9 . . ?
C15 C16 C11 111.2(3) . . ?
C15 C16 H16A 109.4 . . ?
C11 C16 H16A 109.4 . . ?
C15 C16 H16B 109.4 . . ?
C11 C16 H16B 109.4 . . ?
H16A C16 H16B 108.0 . . ?
C18 C17 C22 110.3(3) . . ?
C18 C17 P 110.6(2) . . ?
C22 C17 P 116.2(2) . . ?
C18 C17 H17 106.4 . . ?
C22 C17 H17 106.4 . . ?
P C17 H17 106.4 . . ?
C19 C18 C17 112.0(3) . . ?
C19 C18 H18A 109.2 . . ?
C17 C18 H18A 109.2 . . ?
C19 C18 H18B 109.2 . . ?
C17 C18 H18B 109.2 . . ?
H18A C18 H18B 107.9 . . ?
C20 C19 C18 111.3(3) . . ?
C20 C19 H19A 109.4 . . ?
C18 C19 H19A 109.4 . . ?
C20 C19 H19B 109.4 . . ?
C18 C19 H19B 109.4 . . ?
H19A C19 H19B 108.0 . . ?
C21 C20 C19 111.1(3) . . ?
C21 C20 H20A 109.4 . . ?
C19 C20 H20A 109.4 . . ?
C21 C20 H20B 109.4 . . ?
C19 C20 H20B 109.4 . . ?
H20A C20 H20B 108.0 . . ?
C20 C21 C22 111.1(3) . . ?
C20 C21 H21A 109.4 . . ?
C22 C21 H21A 109.4 . . ?
C20 C21 H21B 109.4 . . ?
C22 C21 H21B 109.4 . . ?
H21A C21 H21B 108.0 . . ?
C17 C22 C21 111.6(3) . . ?
C17 C22 H22A 109.3 . . ?
C21 C22 H22A 109.3 . . ?
C17 C22 H22B 109.3 . . ?
C21 C22 H22B 109.3 . . ?
H22A C22 H22B 108.0 . . ?
C24 C23 C28 118.4(3) . . ?
C24 C23 Sb 122.5(2) . . ?
C28 C23 Sb 118.7(3) . . ?
C25 C24 C23 121.2(3) . . ?
C25 C24 H24 119.4 . . ?
C23 C24 H24 119.4 . . ?
C26 C25 C24 119.3(3) . . ?
C26 C25 H25 120.3 . . ?
C24 C25 H25 120.3 . . ?
C27 C26 C25 120.4(3) . . ?
C27 C26 H26 119.8 . . ?
C25 C26 H26 119.8 . . ?
C26 C27 C28 120.3(4) . . ?
C26 C27 H27 119.8 . . ?
C28 C27 H27 119.8 . . ?
C27 C28 C23 120.3(4) . . ?
C27 C28 H28 119.9 . . ?
C23 C28 H28 119.9 . . ?
C34 C29 C30 118.7(3) . . ?
C34 C29 Sb 119.6(3) . . ?
C30 C29 Sb 121.6(3) . . ?
C31 C30 C29 120.5(3) . . ?
C31 C30 H30 119.8 . . ?
C29 C30 H30 119.8 . . ?
C32 C31 C30 119.8(4) . . ?
C32 C31 H31 120.1 . . ?
C30 C31 H31 120.1 . . ?
C31 C32 C33 120.6(4) . . ?
C31 C32 H32 119.7 . . ?
C33 C32 H32 119.7 . . ?
C32 C33 C34 119.8(3) . . ?
C32 C33 H33 120.1 . . ?
C34 C33 H33 120.1 . . ?
C29 C34 C33 120.6(3) . . ?
C29 C34 H34 119.7 . . ?
C33 C34 H34 119.7 . . ?

loop_
_geom_bond_atom_site_label_1
_geom_bond_atom_site_label_2
_geom_bond_distance
_geom_bond_site_symmetry_2
_geom_bond_publ_flag
Sb C1 2.125(3) . ?
Sb C23 2.146(3) . ?
Sb C29 2.160(3) . ?
Fe C7 2.029(3) . ?
Fe C5 2.034(3) . ?
Fe C8 2.041(4) . ?
Fe C4 2.048(3) . ?
Fe C2 2.049(3) . ?
Fe C9 2.051(4) . ?
Fe C3 2.052(3) . ?
Fe C1 2.053(3) . ?
Fe C10 2.054(3) . ?
Fe C6 2.058(3) . ?
P C6 1.827(3) . ?
P C11 1.856(3) . ?
P C17 1.868(3) . ?
C1 C5 1.420(5) . ?
C1 C2 1.434(5) . ?
C2 C3 1.412(5) . ?
C2 H2 0.9500 . ?
C3 C4 1.424(5) . ?
C3 H3 0.9500 . ?
C4 C5 1.421(5) . ?
C4 H4 0.9500 . ?
C5 H5 0.9500 . ?
C6 C10 1.434(5) . ?
C6 C7 1.434(5) . ?
C7 C8 1.422(5) . ?
C7 H7 0.9500 . ?
C8 C9 1.414(5) . ?
C8 H8 0.9500 . ?
C9 C10 1.426(5) . ?
C9 H9 0.9500 . ?
C10 H10 0.9500 . ?
C11 C12 1.537(4) . ?
C11 C16 1.537(4) . ?
C11 H11 1.0000 . ?
C12 C13 1.526(5) . ?
C12 H12A 0.9900 . ?
C12 H12B 0.9900 . ?
C13 C14 1.524(5) . ?
C13 H13A 0.9900 . ?
C13 H13B 0.9900 . ?
C14 C15 1.517(5) . ?
C14 H14A 0.9900 . ?
C14 H14B 0.9900 . ?
C15 C16 1.519(5) . ?
C15 H15A 0.9900 . ?
C15 H15B 0.9900 . ?
C16 H16A 0.9900 . ?
C16 H16B 0.9900 . ?
C17 C18 1.529(4) . ?
C17 C22 1.531(5) . ?
C17 H17 1.0000 . ?
C18 C19 1.524(4) . ?
C18 H18A 0.9900 . ?
C18 H18B 0.9900 . ?
C19 C20 1.523(5) . ?
C19 H19A 0.9900 . ?
C19 H19B 0.9900 . ?
C20 C21 1.514(5) . ?
C20 H20A 0.9900 . ?
C20 H20B 0.9900 . ?
C21 C22 1.533(4) . ?
C21 H21A 0.9900 . ?
C21 H21B 0.9900 . ?
C22 H22A 0.9900 . ?
C22 H22B 0.9900 . ?
C23 C24 1.392(5) . ?
C23 C28 1.397(5) . ?
C24 C25 1.385(5) . ?
C24 H24 0.9500 . ?
C25 C26 1.379(5) . ?
C25 H25 0.9500 . ?
C26 C27 1.378(6) . ?
C26 H26 0.9500 . ?
C27 C28 1.380(5) . ?
C27 H27 0.9500 . ?
C28 H28 0.9500 . ?
C29 C34 1.390(5) . ?
C29 C30 1.396(5) . ?
C30 C31 1.395(5) . ?
C30 H30 0.9500 . ?
C31 C32 1.372(5) . ?
C31 H31 0.9500 . ?
C32 C33 1.381(5) . ?
C32 H32 0.9500 . ?
C33 C34 1.391(5) . ?
C33 H33 0.9500 . ?
C34 H34 0.9500 . ?
